data_4031054
loop_
_publ_author_name
'Jin, Xing'
'Willeke, Matthias'
'Lucchesi, Ralph'
'Daniliuc, Constantin-Gabriel'
'Fr\"ohlich, Roland'
'Wibbeling, Birgit'
'Uhl, Werner'
'W\"urthwein, Ernst-Ulrich'

_publ_section_title
;
 Hydroalumination of Ketenimines and Subsequent Reactions with
 Heterocumulenes: Synthesis of Unsaturated Amide Derivatives and
 1,3-Diimines.
;
_journal_issue 12
_journal_name_full 'The Journal of organic chemistry'
_journal_page_first 6062
_journal_page_last 6075
_journal_paper_doi 10.1021/acs.joc.5b00466
_journal_volume 80
_journal_year 2015
_chemical_formula_sum 'C31 H29 N3 O2'
_chemical_formula_weight 475.57
_chemical_name_systematic
; 
 ? 
;
_space_group_IT_number 19
_symmetry_cell_setting orthorhombic
_symmetry_space_group_name_Hall 'P 2ac 2ab'
_symmetry_space_group_name_H-M 'P 21 21 21'
_atom_sites_solution_hydrogens geom
_atom_sites_solution_primary direct
_atom_sites_solution_secondary difmap
_audit_creation_method SHELXL-97
_cell_angle_alpha 90.00
_cell_angle_beta 90.00
_cell_angle_gamma 90.00
_cell_formula_units_Z 4
_cell_length_a 11.7512(2)
_cell_length_b 13.6029(2)
_cell_length_c 16.0553(2)
_cell_measurement_reflns_used 5886
_cell_measurement_temperature 223(2)
_cell_measurement_theta_max 28.28
_cell_measurement_theta_min 4.08
_cell_volume 2566.45(7)
_computing_cell_refinement 'Collect (Nonius B.V., 1998)'
_computing_data_collection 'Collect (Nonius B.V., 1998)'
_computing_data_reduction 'Denzo-SMN (Otwinowski & Minor, 1997)'
_computing_molecular_graphics 'XP (BrukerAXS, 2000)'
_computing_publication_material 'SHELXL-97 (Sheldrick, 1997)'
_computing_structure_refinement 'SHELXL-97 (Sheldrick, 1997)'
_computing_structure_solution 'SHELXS-97 (Sheldrick, 1990)'
_diffrn_ambient_temperature 223(2)
_diffrn_measured_fraction_theta_full 0.987
_diffrn_measured_fraction_theta_max 0.987
_diffrn_measurement_device_type 'Nonius KappaCCD APEXII'
_diffrn_measurement_method '\w and \f scans'
_diffrn_radiation_monochromator 'Montel mirror'
_diffrn_radiation_source 'rotating anode Nonius FR591'
_diffrn_radiation_type MoK\a
_diffrn_radiation_wavelength 0.71073
_diffrn_reflns_av_R_equivalents 0.037
_diffrn_reflns_av_sigmaI/netI 0.0199
_diffrn_reflns_limit_h_max 13
_diffrn_reflns_limit_h_min -13
_diffrn_reflns_limit_k_max 16
_diffrn_reflns_limit_k_min -16
_diffrn_reflns_limit_l_max 19
_diffrn_reflns_limit_l_min -19
_diffrn_reflns_number 20962
_diffrn_reflns_theta_full 25.00
_diffrn_reflns_theta_max 25.00
_diffrn_reflns_theta_min 4.18
_exptl_absorpt_coefficient_mu 0.078
_exptl_absorpt_correction_T_max 0.9923
_exptl_absorpt_correction_T_min 0.9756
_exptl_absorpt_correction_type multi-scan
_exptl_absorpt_process_details 'Denzo (Otwinowski, Borek, Majewski & Minor, 2003)'
_exptl_crystal_colour colourless
_exptl_crystal_density_diffrn 1.231
_exptl_crystal_density_method 'not measured'
_exptl_crystal_description block
_exptl_crystal_F_000 1008
_exptl_crystal_size_max 0.32
_exptl_crystal_size_mid 0.15
_exptl_crystal_size_min 0.10
_refine_diff_density_max 0.123
_refine_diff_density_min -0.110
_refine_diff_density_rms 0.025
_refine_ls_abs_structure_details 'Flack H D (1983), Acta Cryst. A39, 876-881'
_refine_ls_abs_structure_Flack 0.4(12)
_refine_ls_extinction_method none
_refine_ls_goodness_of_fit_ref 1.095
_refine_ls_hydrogen_treatment mixed
_refine_ls_matrix_type full
_refine_ls_number_parameters 332
_refine_ls_number_reflns 4470
_refine_ls_number_restraints 0
_refine_ls_restrained_S_all 1.095
_refine_ls_R_factor_all 0.0385
_refine_ls_R_factor_gt 0.0350
_refine_ls_shift/su_max 0.001
_refine_ls_shift/su_mean 0.000
_refine_ls_structure_factor_coef Fsqd
_refine_ls_weighting_details 'calc w=1/[\s^2^(Fo^2^)+(0.0219P)^2^+0.7125P] where P=(Fo^2^+2Fc^2^)/3'
_refine_ls_weighting_scheme calc
_refine_ls_wR_factor_gt 0.0779
_refine_ls_wR_factor_ref 0.0813
_reflns_number_gt 4240
_reflns_number_total 4470
_reflns_threshold_expression >2sigma(I)
_cod_data_source_file jo5b00466_si_008.cif
_cod_data_source_block wue6790
_cod_depositor_comments 'Adding full bibliography for 4031041--4031057.cif.'
_cod_original_sg_symbol_H-M P212121
_cod_database_code 4031054

loop_
_symmetry_equiv_pos_as_xyz
'x, y, z'
'-x+1/2, -y, z+1/2'
'-x, y+1/2, -z+1/2'
'x+1/2, -y+1/2, -z'

loop_
_atom_site_label
_atom_site_type_symbol
_atom_site_fract_x
_atom_site_fract_y
_atom_site_fract_z
_atom_site_U_iso_or_equiv
_atom_site_adp_type
_atom_site_occupancy
_atom_site_symmetry_multiplicity
_atom_site_calc_flag
_atom_site_refinement_flags
O4 O 0.72652(11) 0.53774(10) 0.89530(9) 0.0525(3) Uani 1 1 d .
O6 O 0.45740(11) 0.72577(9) 0.85311(8) 0.0477(3) Uani 1 1 d .
N3 N 0.62988(12) 0.42562(10) 0.81885(9) 0.0395(3) Uani 1 1 d .
C2 C 0.52194(15) 0.38168(13) 0.80718(11) 0.0389(4) Uani 1 1 d .
H2 H 0.5130 0.3423 0.7595 0.047 Uiso 1 1 calc R
C1 C 0.43145(14) 0.39037(12) 0.85699(10) 0.0357(4) Uani 1 1 d .
C8 C 0.73004(16) 0.36095(15) 0.80423(13) 0.0505(5) Uani 1 1 d .
H8 H 0.7037 0.3077 0.7669 0.061 Uiso 1 1 calc R
C9 C 0.82421(19) 0.41424(19) 0.75801(16) 0.0712(7) Uani 1 1 d .
H9A H 0.8562 0.4648 0.7936 0.107 Uiso 1 1 calc R
H9B H 0.7934 0.4442 0.7080 0.107 Uiso 1 1 calc R
H9C H 0.8833 0.3678 0.7428 0.107 Uiso 1 1 calc R
C10 C 0.7715(2) 0.31139(19) 0.88297(16) 0.0729(7) Uani 1 1 d .
H10A H 0.7091 0.2759 0.9086 0.109 Uiso 1 1 calc R
H10B H 0.7997 0.3607 0.9214 0.109 Uiso 1 1 calc R
H10C H 0.8322 0.2658 0.8694 0.109 Uiso 1 1 calc R
C4 C 0.64525(15) 0.51754(13) 0.85107(11) 0.0400(4) Uani 1 1 d .
N5 N 0.56350(12) 0.58829(10) 0.82727(9) 0.0393(3) Uani 1 1 d .
C6 C 0.53458(15) 0.67240(13) 0.87559(10) 0.0390(4) Uani 1 1 d .
N7 N 0.59808(14) 0.68473(12) 0.94483(10) 0.0439(4) Uani 1 1 d .
H7 H 0.6559(19) 0.6430(16) 0.9519(13) 0.053(6) Uiso 1 1 d .
C11 C 0.32206(15) 0.34471(12) 0.83113(11) 0.0379(4) Uani 1 1 d .
C12 C 0.29748(16) 0.32533(13) 0.74737(11) 0.0431(4) Uani 1 1 d .
H12 H 0.3489 0.3454 0.7058 0.052 Uiso 1 1 calc R
C13 C 0.19829(17) 0.27699(14) 0.72501(13) 0.0492(5) Uani 1 1 d .
H13 H 0.1845 0.2620 0.6687 0.059 Uiso 1 1 calc R
C14 C 0.11975(18) 0.25071(15) 0.78460(15) 0.0578(5) Uani 1 1 d .
H14 H 0.0522 0.2186 0.7691 0.069 Uiso 1 1 calc R
C15 C 0.14089(18) 0.27190(16) 0.86717(14) 0.0592(5) Uani 1 1 d .
H15 H 0.0868 0.2554 0.9080 0.071 Uiso 1 1 calc R
C16 C 0.24142(16) 0.31728(15) 0.89017(12) 0.0482(5) Uani 1 1 d .
H16 H 0.2555 0.3298 0.9468 0.058 Uiso 1 1 calc R
C21 C 0.43462(15) 0.44260(12) 0.93877(10) 0.0374(4) Uani 1 1 d .
C22 C 0.51681(17) 0.41994(15) 0.99761(11) 0.0481(5) Uani 1 1 d .
H22 H 0.5715 0.3716 0.9855 0.058 Uiso 1 1 calc R
C23 C 0.51964(19) 0.46741(16) 1.07406(12) 0.0553(5) Uani 1 1 d .
H23 H 0.5760 0.4510 1.1132 0.066 Uiso 1 1 calc R
C24 C 0.44016(18) 0.53842(15) 1.09280(12) 0.0528(5) Uani 1 1 d .
H24 H 0.4424 0.5709 1.1444 0.063 Uiso 1 1 calc R
C25 C 0.35737(18) 0.56148(15) 1.03534(11) 0.0494(5) Uani 1 1 d .
H25 H 0.3029 0.6100 1.0478 0.059 Uiso 1 1 calc R
C26 C 0.35398(16) 0.51352(13) 0.95929(11) 0.0422(4) Uani 1 1 d .
H26 H 0.2963 0.5291 0.9209 0.051 Uiso 1 1 calc R
C31 C 0.51883(17) 0.58496(13) 0.74301(11) 0.0445(4) Uani 1 1 d .
C32 C 0.5945(2) 0.59389(16) 0.67791(12) 0.0587(5) Uani 1 1 d .
H32 H 0.6724 0.6035 0.6881 0.070 Uiso 1 1 calc R
C33 C 0.5533(3) 0.5884(2) 0.59664(14) 0.0786(8) Uani 1 1 d .
H33 H 0.6039 0.5931 0.5515 0.094 Uiso 1 1 calc R
C34 C 0.4389(3) 0.5762(2) 0.58243(15) 0.0802(8) Uani 1 1 d .
H34 H 0.4117 0.5723 0.5275 0.096 Uiso 1 1 calc R
C35 C 0.3642(2) 0.56973(17) 0.64757(15) 0.0673(6) Uani 1 1 d .
H35 H 0.2859 0.5626 0.6373 0.081 Uiso 1 1 calc R
C36 C 0.40421(18) 0.57368(14) 0.72849(12) 0.0512(5) Uani 1 1 d .
H36 H 0.3532 0.5687 0.7734 0.061 Uiso 1 1 calc R
C41 C 0.58351(15) 0.75565(13) 1.00829(11) 0.0404(4) Uani 1 1 d .
C42 C 0.66148(17) 0.75348(14) 1.07266(12) 0.0487(5) Uani 1 1 d .
H42 H 0.7199 0.7063 1.0722 0.058 Uiso 1 1 calc R
C43 C 0.65480(19) 0.81959(15) 1.13758(12) 0.0543(5) Uani 1 1 d .
H43 H 0.7084 0.8171 1.1810 0.065 Uiso 1 1 calc R
C44 C 0.56991(18) 0.88926(15) 1.13907(13) 0.0540(5) Uani 1 1 d .
H44 H 0.5654 0.9347 1.1831 0.065 Uiso 1 1 calc R
C45 C 0.49205(18) 0.89152(17) 1.07553(14) 0.0599(6) Uani 1 1 d .
H45 H 0.4337 0.9388 1.0764 0.072 Uiso 1 1 calc R
C46 C 0.49775(17) 0.82515(17) 1.00980(13) 0.0557(5) Uani 1 1 d .
H46 H 0.4437 0.8275 0.9667 0.067 Uiso 1 1 calc R

loop_
_atom_site_aniso_label
_atom_site_aniso_U_11
_atom_site_aniso_U_22
_atom_site_aniso_U_33
_atom_site_aniso_U_23
_atom_site_aniso_U_13
_atom_site_aniso_U_12
O4 0.0366(7) 0.0526(8) 0.0684(9) -0.0166(7) -0.0115(7) -0.0007(6)
O6 0.0521(8) 0.0453(7) 0.0456(7) 0.0019(6) -0.0049(6) 0.0044(6)
N3 0.0328(7) 0.0409(8) 0.0449(8) -0.0070(6) 0.0014(6) -0.0018(6)
C2 0.0385(9) 0.0370(9) 0.0412(9) -0.0044(7) -0.0029(7) -0.0036(7)
C1 0.0368(9) 0.0323(8) 0.0379(8) 0.0006(7) -0.0018(7) -0.0020(7)
C8 0.0365(10) 0.0510(11) 0.0641(13) -0.0157(9) 0.0026(9) 0.0018(9)
C9 0.0484(12) 0.0757(15) 0.0896(17) -0.0184(14) 0.0226(12) -0.0047(11)
C10 0.0607(14) 0.0726(16) 0.0852(17) -0.0043(14) -0.0068(13) 0.0213(13)
C4 0.0343(9) 0.0443(10) 0.0416(9) -0.0048(8) 0.0046(8) -0.0042(8)
N5 0.0401(8) 0.0387(8) 0.0389(7) -0.0007(6) -0.0009(6) -0.0053(7)
C6 0.0404(10) 0.0372(9) 0.0395(9) 0.0027(7) 0.0038(8) -0.0083(8)
N7 0.0413(9) 0.0425(8) 0.0480(9) -0.0060(7) -0.0058(7) 0.0032(7)
C11 0.0372(9) 0.0323(8) 0.0440(9) 0.0009(7) -0.0023(7) -0.0018(7)
C12 0.0444(10) 0.0403(9) 0.0445(10) 0.0024(8) -0.0052(8) -0.0002(8)
C13 0.0500(11) 0.0430(10) 0.0546(11) -0.0007(9) -0.0155(9) -0.0007(9)
C14 0.0421(11) 0.0549(12) 0.0764(15) 0.0027(11) -0.0111(11) -0.0135(9)
C15 0.0468(12) 0.0633(13) 0.0674(14) 0.0042(11) 0.0067(10) -0.0182(10)
C16 0.0476(11) 0.0489(11) 0.0482(10) 0.0010(9) 0.0026(9) -0.0104(9)
C21 0.0389(9) 0.0360(9) 0.0373(8) 0.0027(7) 0.0019(7) -0.0050(7)
C22 0.0503(11) 0.0517(11) 0.0424(10) -0.0011(9) -0.0018(8) 0.0068(9)
C23 0.0603(13) 0.0626(12) 0.0429(11) -0.0040(9) -0.0114(9) 0.0062(11)
C24 0.0631(13) 0.0549(12) 0.0405(10) -0.0091(9) 0.0006(9) -0.0002(11)
C25 0.0512(11) 0.0474(11) 0.0496(11) -0.0057(9) 0.0066(9) 0.0036(9)
C26 0.0388(10) 0.0450(10) 0.0429(10) 0.0022(8) 0.0016(8) 0.0016(8)
C31 0.0556(12) 0.0380(9) 0.0400(9) 0.0022(8) -0.0026(8) -0.0059(9)
C32 0.0684(14) 0.0616(13) 0.0460(11) 0.0043(10) 0.0023(10) -0.0109(11)
C33 0.109(2) 0.0845(18) 0.0420(12) 0.0050(11) 0.0070(13) -0.0109(17)
C34 0.115(2) 0.0758(17) 0.0498(13) -0.0002(12) -0.0277(15) -0.0013(16)
C35 0.0759(16) 0.0574(13) 0.0684(14) 0.0004(11) -0.0285(13) -0.0022(12)
C36 0.0527(12) 0.0464(10) 0.0544(11) 0.0024(9) -0.0078(9) -0.0027(9)
C41 0.0394(9) 0.0389(9) 0.0428(10) 0.0000(7) 0.0025(8) -0.0067(8)
C42 0.0526(11) 0.0409(10) 0.0525(11) 0.0000(8) -0.0051(9) 0.0000(9)
C43 0.0668(14) 0.0492(11) 0.0468(10) -0.0012(9) -0.0096(10) -0.0076(10)
C44 0.0588(13) 0.0527(11) 0.0507(11) -0.0111(9) 0.0061(10) -0.0070(10)
C45 0.0471(12) 0.0643(13) 0.0683(14) -0.0176(11) 0.0069(10) 0.0081(10)
C46 0.0416(11) 0.0647(13) 0.0607(12) -0.0150(10) -0.0061(9) 0.0069(10)

loop_
_atom_type_symbol
_atom_type_description
_atom_type_scat_dispersion_real
_atom_type_scat_dispersion_imag
_atom_type_scat_source
C C 0.0033 0.0016 'International Tables Vol C Tables 4.2.6.8 and 6.1.1.4'
H H 0.0000 0.0000 'International Tables Vol C Tables 4.2.6.8 and 6.1.1.4'
N N 0.0061 0.0033 'International Tables Vol C Tables 4.2.6.8 and 6.1.1.4'
O O 0.0106 0.0060 'International Tables Vol C Tables 4.2.6.8 and 6.1.1.4'

loop_
_geom_angle_atom_site_label_1
_geom_angle_atom_site_label_2
_geom_angle_atom_site_label_3
_geom_angle
C4 N3 C2 123.77(15)
C4 N3 C8 119.77(15)
C2 N3 C8 116.01(14)
C1 C2 N3 126.66(15)
C1 C2 H2 116.7
N3 C2 H2 116.7
C2 C1 C11 118.95(15)
C2 C1 C21 123.27(15)
C11 C1 C21 117.76(14)
N3 C8 C10 112.71(16)
N3 C8 C9 111.82(17)
C10 C8 C9 112.76(19)
N3 C8 H8 106.3
C10 C8 H8 106.3
C9 C8 H8 106.3
C8 C9 H9A 109.5
C8 C9 H9B 109.5
H9A C9 H9B 109.5
C8 C9 H9C 109.5
H9A C9 H9C 109.5
H9B C9 H9C 109.5
C8 C10 H10A 109.5
C8 C10 H10B 109.5
H10A C10 H10B 109.5
C8 C10 H10C 109.5
H10A C10 H10C 109.5
H10B C10 H10C 109.5
O4 C4 N3 122.00(17)
O4 C4 N5 122.40(16)
N3 C4 N5 115.56(15)
C4 N5 C6 124.23(14)
C4 N5 C31 118.47(14)
C6 N5 C31 116.52(14)
O6 C6 N7 125.63(17)
O6 C6 N5 119.73(15)
N7 C6 N5 114.63(16)
C6 N7 C41 127.71(17)
C6 N7 H7 116.5(14)
C41 N7 H7 115.8(14)
C16 C11 C12 117.59(17)
C16 C11 C1 120.71(16)
C12 C11 C1 121.68(16)
C13 C12 C11 120.77(18)
C13 C12 H12 119.6
C11 C12 H12 119.6
C14 C13 C12 120.48(19)
C14 C13 H13 119.8
C12 C13 H13 119.8
C13 C14 C15 119.54(19)
C13 C14 H14 120.2
C15 C14 H14 120.2
C14 C15 C16 120.3(2)
C14 C15 H15 119.9
C16 C15 H15 119.9
C15 C16 C11 121.30(19)
C15 C16 H16 119.3
C11 C16 H16 119.3
C22 C21 C26 117.86(16)
C22 C21 C1 120.73(16)
C26 C21 C1 121.39(15)
C21 C22 C23 121.09(18)
C21 C22 H22 119.5
C23 C22 H22 119.5
C24 C23 C22 120.24(19)
C24 C23 H23 119.9
C22 C23 H23 119.9
C23 C24 C25 119.52(18)
C23 C24 H24 120.2
C25 C24 H24 120.2
C24 C25 C26 120.24(18)
C24 C25 H25 119.9
C26 C25 H25 119.9
C25 C26 C21 121.04(18)
C25 C26 H26 119.5
C21 C26 H26 119.5
C36 C31 C32 120.86(18)
C36 C31 N5 121.03(17)
C32 C31 N5 118.10(17)
C31 C32 C33 118.8(2)
C31 C32 H32 120.6
C33 C32 H32 120.6
C34 C33 C32 120.1(2)
C34 C33 H33 119.9
C32 C33 H33 119.9
C35 C34 C33 120.6(2)
C35 C34 H34 119.7
C33 C34 H34 119.7
C34 C35 C36 119.9(2)
C34 C35 H35 120.1
C36 C35 H35 120.1
C31 C36 C35 119.8(2)
C31 C36 H36 120.1
C35 C36 H36 120.1
C42 C41 C46 119.02(17)
C42 C41 N7 116.37(17)
C46 C41 N7 124.61(17)
C43 C42 C41 120.91(19)
C43 C42 H42 119.5
C41 C42 H42 119.5
C44 C43 C42 120.24(19)
C44 C43 H43 119.9
C42 C43 H43 119.9
C45 C44 C43 119.10(19)
C45 C44 H44 120.5
C43 C44 H44 120.5
C44 C45 C46 121.2(2)
C44 C45 H45 119.4
C46 C45 H45 119.4
C41 C46 C45 119.52(19)
C41 C46 H46 120.2
C45 C46 H46 120.2

loop_
_geom_bond_atom_site_label_1
_geom_bond_atom_site_label_2
_geom_bond_distance
O4 C4 1.221(2)
O6 C6 1.216(2)
N3 C4 1.365(2)
N3 C2 1.415(2)
N3 C8 1.488(2)
C2 C1 1.336(2)
C2 H2 0.9400
C1 C11 1.487(2)
C1 C21 1.493(2)
C8 C10 1.513(3)
C8 C9 1.517(3)
C8 H8 0.9900
C9 H9A 0.9700
C9 H9B 0.9700
C9 H9C 0.9700
C10 H10A 0.9700
C10 H10B 0.9700
C10 H10C 0.9700
C4 N5 1.412(2)
N5 C6 1.424(2)
N5 C31 1.452(2)
C6 N7 1.349(2)
N7 C41 1.414(2)
N7 H7 0.89(2)
C11 C16 1.391(3)
C11 C12 1.401(2)
C12 C13 1.386(3)
C12 H12 0.9400
C13 C14 1.377(3)
C13 H13 0.9400
C14 C15 1.379(3)
C14 H14 0.9400
C15 C16 1.383(3)
C15 H15 0.9400
C16 H16 0.9400
C21 C22 1.386(2)
C21 C26 1.392(2)
C22 C23 1.387(3)
C22 H22 0.9400
C23 C24 1.377(3)
C23 H23 0.9400
C24 C25 1.377(3)
C24 H24 0.9400
C25 C26 1.385(3)
C25 H25 0.9400
C26 H26 0.9400
C31 C36 1.376(3)
C31 C32 1.377(3)
C32 C33 1.394(3)
C32 H32 0.9400
C33 C34 1.373(4)
C33 H33 0.9400
C34 C35 1.368(4)
C34 H34 0.9400
C35 C36 1.383(3)
C35 H35 0.9400
C36 H36 0.9400
C41 C42 1.382(3)
C41 C46 1.382(3)
C42 C43 1.379(3)
C42 H42 0.9400
C43 C44 1.376(3)
C43 H43 0.9400
C44 C45 1.371(3)
C44 H44 0.9400
C45 C46 1.390(3)
C45 H45 0.9400
C46 H46 0.9400

loop_
_geom_hbond_atom_site_label_D
_geom_hbond_atom_site_label_H
_geom_hbond_atom_site_label_A
_geom_hbond_distance_DH
_geom_hbond_distance_HA
_geom_hbond_distance_DA
_geom_hbond_angle_DHA
N7 H7 O4 0.89(2) 1.89(2) 2.628(2) 139.2(19)

loop_
_geom_torsion_atom_site_label_1
_geom_torsion_atom_site_label_2
_geom_torsion_atom_site_label_3
_geom_torsion_atom_site_label_4
_geom_torsion
C4 N3 C2 C1 -36.7(3)
C8 N3 C2 C1 135.54(19)
N3 C2 C1 C11 175.40(16)
N3 C2 C1 C21 -5.7(3)
C4 N3 C8 C10 79.7(2)
C2 N3 C8 C10 -92.9(2)
C4 N3 C8 C9 -48.6(2)
C2 N3 C8 C9 138.85(18)
C2 N3 C4 O4 145.16(18)
C8 N3 C4 O4 -26.8(3)
C2 N3 C4 N5 -37.2(2)
C8 N3 C4 N5 150.85(16)
O4 C4 N5 C6 -28.7(3)
N3 C4 N5 C6 153.65(15)
O4 C4 N5 C31 140.91(17)
N3 C4 N5 C31 -36.8(2)
C4 N5 C6 O6 -174.79(16)
C31 N5 C6 O6 15.4(2)
C4 N5 C6 N7 4.8(2)
C31 N5 C6 N7 -164.94(15)
O6 C6 N7 C41 5.5(3)
N5 C6 N7 C41 -174.11(16)
C2 C1 C11 C16 154.52(17)
C21 C1 C11 C16 -24.5(2)
C2 C1 C11 C12 -23.8(3)
C21 C1 C11 C12 157.22(16)
C16 C11 C12 C13 -2.5(3)
C1 C11 C12 C13 175.80(16)
C11 C12 C13 C14 2.7(3)
C12 C13 C14 C15 -0.7(3)
C13 C14 C15 C16 -1.4(3)
C14 C15 C16 C11 1.6(3)
C12 C11 C16 C15 0.4(3)
C1 C11 C16 C15 -177.93(18)
C2 C1 C21 C22 -51.6(2)
C11 C1 C21 C22 127.40(18)
C2 C1 C21 C26 130.06(19)
C11 C1 C21 C26 -51.0(2)
C26 C21 C22 C23 -0.9(3)
C1 C21 C22 C23 -179.34(18)
C21 C22 C23 C24 0.0(3)
C22 C23 C24 C25 0.5(3)
C23 C24 C25 C26 0.1(3)
C24 C25 C26 C21 -1.1(3)
C22 C21 C26 C25 1.4(3)
C1 C21 C26 C25 179.86(17)
C4 N5 C31 C36 121.19(19)
C6 N5 C31 C36 -68.4(2)
C4 N5 C31 C32 -59.1(2)
C6 N5 C31 C32 111.28(19)
C36 C31 C32 C33 -1.9(3)
N5 C31 C32 C33 178.44(19)
C31 C32 C33 C34 1.2(4)
C32 C33 C34 C35 0.3(4)
C33 C34 C35 C36 -1.2(4)
C32 C31 C36 C35 1.0(3)
N5 C31 C36 C35 -179.32(18)
C34 C35 C36 C31 0.5(3)
C6 N7 C41 C42 -179.26(17)
C6 N7 C41 C46 0.9(3)
C46 C41 C42 C43 -0.2(3)
N7 C41 C42 C43 179.94(18)
C41 C42 C43 C44 -0.1(3)
C42 C43 C44 C45 0.4(3)
C43 C44 C45 C46 -0.3(3)
C42 C41 C46 C45 0.4(3)
N7 C41 C46 C45 -179.85(19)
C44 C45 C46 C41 -0.1(3)
